data_7033644
loop_
_publ_author_name
'Dvivedi, Avanish'
'Rajakannu, Palanisamy'
'Ravikanth, Mangalampalli'

_publ_section_title
;
 meso-Salicylaldehyde substituted BODIPY as a chemodosimetric sensor for
 cyanide anions.
;
_journal_issue 9
_journal_name_full 'Dalton transactions (Cambridge, England : 2003)'
_journal_page_first 4054
_journal_page_last 4062
_journal_paper_doi 10.1039/c4dt03568b
_journal_volume 44
_journal_year 2015
_chemical_formula_moiety 'C43 H45 B2 F4 N4 O4'
_chemical_formula_sum 'C43 H45 B2 F4 N4 O4'
_chemical_formula_weight 779.45
_chemical_name_systematic
;
 ?
;
_space_group_IT_number 14
_symmetry_cell_setting monoclinic
_symmetry_space_group_name_Hall '-P 2ybc'
_symmetry_space_group_name_H-M 'P 1 21/c 1'
_atom_sites_solution_hydrogens geom
_atom_sites_solution_primary direct
_atom_sites_solution_secondary difmap
_audit_creation_method SHELXL-97
_audit_update_record
;
2014-11-19 deposited with the CCDC.
2015-01-13 downloaded from the CCDC.
;
_cell_angle_alpha 90.00
_cell_angle_beta 92.926(3)
_cell_angle_gamma 90.00
_cell_formula_units_Z 4
_cell_length_a 11.954(2)
_cell_length_b 11.402(2)
_cell_length_c 29.319(5)
_cell_measurement_reflns_used 7487
_cell_measurement_temperature 150(2)
_cell_measurement_theta_max 31.5
_cell_measurement_theta_min 2.6
_cell_volume 3991.0(12)
_computing_cell_refinement 'CrystalClear-SM Expert 2.0 r4'
_computing_data_collection 'CrystalClear-SM Expert 2.0 r4 (Rigaku, 2009)'
_computing_data_reduction 'CrystalClear-SM Expert 2.0 r4'
_computing_molecular_graphics 'CrystalStructure 4.0 (Rigaku, 2010)'
_computing_publication_material 'CrystalStructure 4.0'
_computing_structure_refinement 'SHELXL97 (Sheldrick, 2008)'
_computing_structure_solution 'SHELXS86 (Sheldrick, 1985)'
_diffrn_ambient_temperature 150(2)
_diffrn_detector_area_resol_mean 28.5714
_diffrn_measured_fraction_theta_full 0.997
_diffrn_measured_fraction_theta_max 0.997
_diffrn_measurement_device_type 'Rigaku Saturn724+'
_diffrn_measurement_method \w
_diffrn_radiation_monochromator graphite
_diffrn_radiation_source 'fine-focus sealed tube'
_diffrn_radiation_type MoK\a
_diffrn_radiation_wavelength 0.71075
_diffrn_reflns_av_R_equivalents 0.0274
_diffrn_reflns_av_sigmaI/netI 0.0286
_diffrn_reflns_limit_h_max 14
_diffrn_reflns_limit_h_min -12
_diffrn_reflns_limit_k_max 12
_diffrn_reflns_limit_k_min -13
_diffrn_reflns_limit_l_max 34
_diffrn_reflns_limit_l_min -34
_diffrn_reflns_number 29514
_diffrn_reflns_theta_full 25.00
_diffrn_reflns_theta_max 25.00
_diffrn_reflns_theta_min 2.79
_exptl_absorpt_coefficient_mu 0.095
_exptl_absorpt_correction_T_max 0.9906
_exptl_absorpt_correction_T_min 0.9702
_exptl_absorpt_correction_type multi-scan
_exptl_absorpt_process_details 'NUMABS (Rigaku, 1999)'
_exptl_crystal_colour Red
_exptl_crystal_density_diffrn 1.297
_exptl_crystal_density_method 'not measured'
_exptl_crystal_description Prism
_exptl_crystal_F_000 1636
_exptl_crystal_size_max 0.32
_exptl_crystal_size_mid 0.25
_exptl_crystal_size_min 0.10
_refine_diff_density_max 0.313
_refine_diff_density_min -0.243
_refine_diff_density_rms 0.036
_refine_ls_extinction_method none
_refine_ls_goodness_of_fit_ref 1.125
_refine_ls_hydrogen_treatment mixed
_refine_ls_matrix_type full
_refine_ls_number_parameters 578
_refine_ls_number_reflns 7023
_refine_ls_number_restraints 60
_refine_ls_restrained_S_all 1.230
_refine_ls_R_factor_all 0.0516
_refine_ls_R_factor_gt 0.0489
_refine_ls_shift/su_max 0.002
_refine_ls_shift/su_mean 0.000
_refine_ls_structure_factor_coef Fsqd
_refine_ls_weighting_details 'calc w=1/[\s^2^(Fo^2^)+(0.0440P)^2^+1.7907P] where P=(Fo^2^+2Fc^2^)/3'
_refine_ls_weighting_scheme calc
_refine_ls_wR_factor_gt 0.1130
_refine_ls_wR_factor_ref 0.1149
_reflns_number_gt 6705
_reflns_number_total 7023
_reflns_threshold_expression >2sigma(I)
_cod_data_source_file c4dt03568b2.cif
_cod_data_source_block mr-ad-bodipy
_cod_depositor_comments
;
The following automatic conversions were performed:

'_symmetry_cell_setting' value 'Monoclinic' changed to 'monoclinic'
according to
/usr/data/users/saulius/crontab/automatic-downloads/rss-feeds/RSC/lib/dictionaries/cif_core.dic
dictionary named 'cif_core.dic' version 2.4.2 from
2011-04-26.

'_exptl_absorpt_correction_type' value 'Multi-scan'
changed to 'multi-scan' according to
/usr/data/users/saulius/crontab/automatic-downloads/rss-feeds/RSC/lib/dictionaries/cif_core.dic
dictionary named 'cif_core.dic' version 2.4.2 from 2011-04-26.

Automatic conversion script
Id: cif_fix_values 2935 2014-11-11 08:27:57Z andrius 

 Adding full bibliography for 7033644.cif.
;
_cod_original_sg_symbol_H-M 'P 21/c'
_cod_database_code 7033644

loop_
_symmetry_equiv_pos_as_xyz
'x, y, z'
'-x, y+1/2, -z+1/2'
'-x, -y, -z'
'x, -y-1/2, z-1/2'

loop_
_atom_site_label
_atom_site_type_symbol
_atom_site_fract_x
_atom_site_fract_y
_atom_site_fract_z
_atom_site_U_iso_or_equiv
_atom_site_adp_type
_atom_site_occupancy
_atom_site_symmetry_multiplicity
_atom_site_calc_flag
_atom_site_refinement_flags
_atom_site_disorder_assembly
_atom_site_disorder_group
C1 C 0.75795(17) -0.00252(19) 0.35430(7) 0.0383(5) Uani 1 1 d . . .
H1 H 0.7804 -0.0824 0.3540 0.046 Uiso 1 1 calc R . .
C2 C 0.81466(17) 0.08867(19) 0.33431(7) 0.0388(5) Uani 1 1 d . . .
H2 H 0.8814 0.0825 0.3182 0.047 Uiso 1 1 calc R . .
C3 C 0.75568(16) 0.18999(18) 0.34221(7) 0.0338(4) Uani 1 1 d . . .
H3 H 0.7742 0.2668 0.3325 0.041 Uiso 1 1 calc R . .
C4 C 0.66343(15) 0.15869(16) 0.36724(6) 0.0283(4) Uani 1 1 d . . .
C5 C 0.57767(15) 0.22668(16) 0.38438(6) 0.0259(4) Uani 1 1 d . . .
C6 C 0.49433(16) 0.17546(16) 0.40909(6) 0.0288(4) Uani 1 1 d . . .
C7 C 0.40203(16) 0.22406(17) 0.43089(7) 0.0339(4) Uani 1 1 d . . .
H7 H 0.3807 0.3043 0.4307 0.041 Uiso 1 1 calc R . .
C8 C 0.34919(19) 0.13477(19) 0.45220(8) 0.0414(5) Uani 1 1 d . . .
H8 H 0.2847 0.1412 0.4697 0.050 Uiso 1 1 calc R . .
C9 C 0.40854(19) 0.03165(19) 0.44328(8) 0.0425(5) Uani 1 1 d . . .
H9 H 0.3897 -0.0441 0.4540 0.051 Uiso 1 1 calc R . .
C10 C 0.57491(15) 0.35529(16) 0.37492(6) 0.0264(4) Uani 1 1 d . . .
C11 C 0.64945(15) 0.43192(16) 0.39801(6) 0.0250(4) Uani 1 1 d . . .
C12 C 0.64133(15) 0.55266(16) 0.38846(6) 0.0267(4) Uani 1 1 d . . .
C13 C 0.71482(16) 0.63670(17) 0.41238(7) 0.0324(4) Uani 1 1 d . . .
H13 H 0.7050 0.7173 0.4050 0.039 Uiso 1 1 calc R . .
C14 C 0.56276(16) 0.59316(17) 0.35521(7) 0.0309(4) Uani 1 1 d . . .
H14 H 0.5588 0.6749 0.3490 0.037 Uiso 1 1 calc R . .
C15 C 0.49029(16) 0.51801(17) 0.33097(6) 0.0314(4) Uani 1 1 d . B .
C16 C 0.49779(16) 0.39919(17) 0.34208(6) 0.0304(4) Uani 1 1 d . . .
H16 H 0.4481 0.3459 0.3265 0.036 Uiso 1 1 calc R . .
C17 C 0.40960(19) 0.5630(2) 0.29227(7) 0.0421(5) Uani 1 1 d D . .
C21 C 1.24152(17) -0.02050(19) 0.34797(7) 0.0387(5) Uani 1 1 d . . .
H21 H 1.2697 -0.0979 0.3451 0.046 Uiso 1 1 calc R . .
C22 C 1.28809(18) 0.0789(2) 0.32918(8) 0.0434(5) Uani 1 1 d . . .
H22 H 1.3524 0.0816 0.3115 0.052 Uiso 1 1 calc R . .
C23 C 1.22294(17) 0.17319(18) 0.34114(7) 0.0356(5) Uani 1 1 d . . .
H23 H 1.2339 0.2528 0.3330 0.043 Uiso 1 1 calc R . .
C24 C 1.13776(15) 0.12959(15) 0.36749(6) 0.0271(4) Uani 1 1 d . . .
C25 C 1.05895(14) 0.18787(15) 0.39309(6) 0.0246(4) Uani 1 1 d . . .
C26 C 0.99169(15) 0.12618(15) 0.42195(6) 0.0248(4) Uani 1 1 d . . .
C27 C 0.90536(15) 0.16314(16) 0.44977(6) 0.0287(4) Uani 1 1 d . . .
H27 H 0.8826 0.2418 0.4546 0.034 Uiso 1 1 calc R . .
C28 C 0.86053(17) 0.06489(18) 0.46850(7) 0.0349(5) Uani 1 1 d . . .
H28 H 0.8011 0.0625 0.4888 0.042 Uiso 1 1 calc R . .
C29 C 0.91901(17) -0.03126(17) 0.45208(7) 0.0342(5) Uani 1 1 d . . .
H29 H 0.9045 -0.1107 0.4595 0.041 Uiso 1 1 calc R . .
C30 C 1.04665(15) 0.31740(15) 0.38858(6) 0.0255(4) Uani 1 1 d . . .
C31 C 1.07304(15) 0.39141(15) 0.42545(6) 0.0249(4) Uani 1 1 d . . .
C32 C 1.05373(15) 0.51254(15) 0.42014(6) 0.0258(4) Uani 1 1 d . . .
C33 C 1.07507(15) 0.59255(16) 0.45835(7) 0.0285(4) Uani 1 1 d . . .
H33 H 1.0565 0.6729 0.4539 0.034 Uiso 1 1 calc R . .
C34 C 1.01205(16) 0.55666(16) 0.37828(7) 0.0302(4) Uani 1 1 d . . .
H34 H 0.9989 0.6386 0.3754 0.036 Uiso 1 1 calc R . .
C35 C 0.98908(17) 0.48524(16) 0.34070(6) 0.0317(4) Uani 1 1 d . A .
C36 C 1.00759(16) 0.36527(16) 0.34713(6) 0.0294(4) Uani 1 1 d . . .
H36 H 0.9928 0.3140 0.3220 0.035 Uiso 1 1 calc R . .
C37 C 0.9415(2) 0.53446(18) 0.29496(7) 0.0408(5) Uani 1 1 d D . .
C41 C 0.48234(17) 0.56083(17) 0.49263(7) 0.0353(5) Uani 1 1 d . . .
H41A H 0.5484 0.6026 0.4816 0.042 Uiso 1 1 calc R . .
H41B H 0.4570 0.6039 0.5196 0.042 Uiso 1 1 calc R . .
C42 C 0.38934(18) 0.56401(19) 0.45529(8) 0.0408(5) Uani 1 1 d . . .
H42A H 0.4156 0.5244 0.4277 0.049 Uiso 1 1 calc R . .
H42B H 0.3240 0.5198 0.4656 0.049 Uiso 1 1 calc R . .
C43 C 0.3530(2) 0.6876(2) 0.44283(10) 0.0608(7) Uani 1 1 d . . .
H43A H 0.2933 0.6849 0.4187 0.091 Uiso 1 1 calc R . .
H43B H 0.4170 0.7314 0.4320 0.091 Uiso 1 1 calc R . .
H43C H 0.3252 0.7267 0.4698 0.091 Uiso 1 1 calc R . .
N1 N 0.66660(13) 0.03804(14) 0.37420(5) 0.0317(4) Uani 1 1 d . . .
N2 N 0.49530(14) 0.05502(14) 0.41762(6) 0.0331(4) Uani 1 1 d . . .
N3 N 1.15082(13) 0.00871(13) 0.37081(5) 0.0297(4) Uani 1 1 d . . .
N4 N 0.99811(13) 0.00377(12) 0.42448(5) 0.0271(3) Uani 1 1 d . . .
O1 O 0.72497(11) 0.38707(11) 0.42903(5) 0.0314(3) Uani 1 1 d . . .
O2 O 0.78810(12) 0.61122(12) 0.44118(5) 0.0382(3) Uani 1 1 d . . .
O3 O 1.11700(11) 0.34382(11) 0.46450(5) 0.0301(3) Uani 1 1 d . . .
O4 O 1.11547(11) 0.56278(11) 0.49578(4) 0.0310(3) Uani 1 1 d . . .
F1 F 0.62887(12) -0.09976(11) 0.43354(5) 0.0563(4) Uani 1 1 d . . .
F2 F 0.52254(11) -0.10858(11) 0.36746(5) 0.0538(4) Uani 1 1 d . . .
F3 F 1.13595(12) -0.15006(11) 0.42352(5) 0.0566(4) Uani 1 1 d . . .
F4 F 1.00606(11) -0.13864(11) 0.36481(5) 0.0529(4) Uani 1 1 d . . .
B1 B 0.5782(2) -0.0345(2) 0.39846(8) 0.0367(5) Uani 1 1 d . . .
B2 B 1.0733(2) -0.07451(19) 0.39589(8) 0.0342(5) Uani 1 1 d . . .
C39A C 0.8141(6) 0.4584(6) 0.2819(2) 0.0344(19) Uani 0.277(4) 1 d PD A 1
H39A H 0.7648 0.4663 0.3074 0.052 Uiso 0.277(4) 1 calc PR A 1
H39B H 0.8301 0.3752 0.2769 0.052 Uiso 0.277(4) 1 calc PR A 1
H39C H 0.7773 0.4917 0.2542 0.052 Uiso 0.277(4) 1 calc PR A 1
C40A C 0.8823(8) 0.6593(7) 0.2983(3) 0.053(3) Uani 0.277(4) 1 d PD A 1
H40A H 0.8380 0.6616 0.3255 0.079 Uiso 0.277(4) 1 calc PR A 1
H40B H 0.8330 0.6721 0.2710 0.079 Uiso 0.277(4) 1 calc PR A 1
H40C H 0.9395 0.7209 0.3004 0.079 Uiso 0.277(4) 1 calc PR A 1
C38A C 1.0029(8) 0.5183(10) 0.2565(3) 0.054(3) Uani 0.277(4) 1 d PD A 1
H38A H 0.9626 0.5534 0.2299 0.081 Uiso 0.277(4) 1 calc PR A 1
H38B H 1.0130 0.4342 0.2512 0.081 Uiso 0.277(4) 1 calc PR A 1
H38C H 1.0763 0.5559 0.2612 0.081 Uiso 0.277(4) 1 calc PR A 1
C38B C 1.0199(3) 0.6421(3) 0.28166(10) 0.0435(8) Uani 0.723(4) 1 d PD A 2
H38D H 1.0963 0.6138 0.2779 0.065 Uiso 0.723(4) 1 calc PR A 2
H38E H 1.0207 0.7012 0.3060 0.065 Uiso 0.723(4) 1 calc PR A 2
H38F H 0.9906 0.6772 0.2530 0.065 Uiso 0.723(4) 1 calc PR A 2
C39B C 0.9519(3) 0.4475(3) 0.25621(10) 0.0431(9) Uani 0.723(4) 1 d PD A 2
H39D H 1.0303 0.4230 0.2548 0.065 Uiso 0.723(4) 1 calc PR A 2
H39E H 0.9272 0.4846 0.2273 0.065 Uiso 0.723(4) 1 calc PR A 2
H39F H 0.9051 0.3788 0.2615 0.065 Uiso 0.723(4) 1 calc PR A 2
C40B C 0.8286(3) 0.5767(4) 0.30033(11) 0.0544(11) Uani 0.723(4) 1 d PD A 2
H40D H 0.8287 0.6324 0.3258 0.082 Uiso 0.723(4) 1 calc PR A 2
H40E H 0.7796 0.5104 0.3066 0.082 Uiso 0.723(4) 1 calc PR A 2
H40F H 0.8012 0.6159 0.2722 0.082 Uiso 0.723(4) 1 calc PR A 2
C18B C 0.3181(3) 0.4719(3) 0.27866(12) 0.0572(11) Uani 0.769(5) 1 d PD B 1
H18A H 0.2717 0.4574 0.3047 0.086 Uiso 0.769(5) 1 calc PR B 1
H18B H 0.3535 0.3985 0.2697 0.086 Uiso 0.769(5) 1 calc PR B 1
H18C H 0.2710 0.5021 0.2530 0.086 Uiso 0.769(5) 1 calc PR B 1
C19B C 0.3489(3) 0.6720(3) 0.30674(14) 0.0707(14) Uani 0.769(5) 1 d PD B 1
H19A H 0.3066 0.6545 0.3337 0.106 Uiso 0.769(5) 1 calc PR B 1
H19B H 0.2973 0.6982 0.2818 0.106 Uiso 0.769(5) 1 calc PR B 1
H19C H 0.4035 0.7341 0.3142 0.106 Uiso 0.769(5) 1 calc PR B 1
C20B C 0.4768(3) 0.5818(5) 0.25073(13) 0.0837(17) Uani 0.769(5) 1 d PDU B 1
H20A H 0.5138 0.5084 0.2429 0.126 Uiso 0.769(5) 1 calc PR B 1
H20B H 0.5334 0.6425 0.2573 0.126 Uiso 0.769(5) 1 calc PR B 1
H20C H 0.4268 0.6068 0.2250 0.126 Uiso 0.769(5) 1 calc PR B 1
C19A C 0.4577(11) 0.6871(9) 0.2734(4) 0.063(4) Uani 0.231(5) 1 d PDU B 2
H19D H 0.4070 0.7166 0.2487 0.094 Uiso 0.231(5) 1 calc PR B 2
H19E H 0.5322 0.6746 0.2618 0.094 Uiso 0.231(5) 1 calc PR B 2
H19F H 0.4626 0.7444 0.2983 0.094 Uiso 0.231(5) 1 calc PR B 2
C20A C 0.4208(14) 0.4789(14) 0.2499(5) 0.095(5) Uani 0.231(5) 1 d PDU B 2
H20D H 0.3703 0.5054 0.2246 0.142 Uiso 0.231(5) 1 calc PR B 2
H20E H 0.4010 0.3987 0.2584 0.142 Uiso 0.231(5) 1 calc PR B 2
H20F H 0.4982 0.4804 0.2403 0.142 Uiso 0.231(5) 1 calc PR B 2
C18A C 0.2941(12) 0.5725(18) 0.3124(7) 0.131(8) Uani 0.231(5) 1 d PDU B 2
H18D H 0.2395 0.6009 0.2888 0.197 Uiso 0.231(5) 1 calc PR B 2
H18E H 0.2979 0.6276 0.3381 0.197 Uiso 0.231(5) 1 calc PR B 2
H18F H 0.2710 0.4952 0.3231 0.197 Uiso 0.231(5) 1 calc PR B 2
H3W H 1.128(2) 0.402(2) 0.4856(9) 0.055(7) Uiso 1 1 d . . .
H1W H 0.765(2) 0.452(2) 0.4423(9) 0.064(8) Uiso 1 1 d . . .

loop_
_atom_site_aniso_label
_atom_site_aniso_U_11
_atom_site_aniso_U_22
_atom_site_aniso_U_33
_atom_site_aniso_U_23
_atom_site_aniso_U_13
_atom_site_aniso_U_12
C1 0.0398(12) 0.0366(11) 0.0374(12) -0.0112(9) -0.0084(9) 0.0107(9)
C2 0.0318(11) 0.0506(13) 0.0337(11) -0.0110(10) -0.0021(9) 0.0068(9)
C3 0.0304(10) 0.0406(11) 0.0299(10) -0.0035(9) -0.0040(8) -0.0008(8)
C4 0.0290(10) 0.0289(10) 0.0262(10) -0.0028(8) -0.0061(8) 0.0005(7)
C5 0.0265(9) 0.0266(9) 0.0239(9) -0.0036(7) -0.0069(7) -0.0005(7)
C6 0.0319(10) 0.0250(9) 0.0289(10) -0.0033(8) -0.0043(8) -0.0008(7)
C7 0.0358(11) 0.0296(10) 0.0359(11) -0.0060(8) -0.0003(9) -0.0009(8)
C8 0.0426(12) 0.0404(12) 0.0420(12) -0.0041(10) 0.0118(10) -0.0042(9)
C9 0.0506(13) 0.0349(11) 0.0426(12) 0.0030(10) 0.0076(10) -0.0087(10)
C10 0.0277(9) 0.0267(9) 0.0248(9) -0.0001(7) 0.0005(8) 0.0014(7)
C11 0.0257(9) 0.0266(9) 0.0227(9) 0.0005(7) 0.0008(7) 0.0039(7)
C12 0.0270(9) 0.0264(9) 0.0269(10) 0.0005(8) 0.0034(8) 0.0016(7)
C13 0.0350(11) 0.0246(10) 0.0374(11) 0.0011(8) 0.0009(9) 0.0019(8)
C14 0.0341(10) 0.0279(10) 0.0308(10) 0.0055(8) 0.0033(8) 0.0035(8)
C15 0.0310(10) 0.0357(11) 0.0274(10) 0.0046(8) -0.0005(8) 0.0038(8)
C16 0.0300(10) 0.0324(10) 0.0283(10) 0.0002(8) -0.0035(8) -0.0010(8)
C17 0.0435(12) 0.0453(13) 0.0364(12) 0.0118(10) -0.0086(10) 0.0028(10)
C21 0.0381(11) 0.0384(12) 0.0397(12) -0.0119(9) 0.0009(9) 0.0110(9)
C22 0.0353(11) 0.0551(14) 0.0405(12) -0.0118(10) 0.0085(10) 0.0023(10)
C23 0.0360(11) 0.0362(11) 0.0345(11) -0.0041(9) 0.0027(9) -0.0034(9)
C24 0.0306(10) 0.0226(9) 0.0276(10) -0.0036(7) -0.0036(8) 0.0007(7)
C25 0.0263(9) 0.0224(9) 0.0244(9) -0.0037(7) -0.0055(7) 0.0011(7)
C26 0.0288(9) 0.0189(9) 0.0259(9) -0.0013(7) -0.0059(7) 0.0019(7)
C27 0.0306(10) 0.0265(9) 0.0286(10) -0.0026(8) -0.0025(8) 0.0042(7)
C28 0.0333(11) 0.0377(11) 0.0339(11) 0.0019(9) 0.0036(9) 0.0002(8)
C29 0.0397(11) 0.0272(10) 0.0354(11) 0.0073(8) -0.0014(9) -0.0033(8)
C30 0.0292(9) 0.0192(9) 0.0281(10) -0.0015(7) 0.0021(8) 0.0001(7)
C31 0.0258(9) 0.0225(9) 0.0263(10) 0.0002(7) -0.0003(7) 0.0001(7)
C32 0.0290(9) 0.0202(9) 0.0283(10) -0.0015(7) 0.0018(8) -0.0016(7)
C33 0.0315(10) 0.0203(9) 0.0338(11) -0.0027(8) 0.0018(8) -0.0004(7)
C34 0.0399(11) 0.0185(9) 0.0323(10) 0.0012(8) 0.0038(8) -0.0004(8)
C35 0.0439(11) 0.0240(9) 0.0272(10) 0.0024(8) 0.0026(8) 0.0002(8)
C36 0.0391(11) 0.0233(9) 0.0258(10) -0.0021(8) 0.0013(8) -0.0016(8)
C37 0.0672(15) 0.0294(11) 0.0256(10) 0.0043(8) 0.0010(10) 0.0089(10)
C41 0.0360(11) 0.0344(11) 0.0364(11) -0.0041(9) 0.0086(9) -0.0003(8)
C42 0.0357(11) 0.0428(12) 0.0446(13) 0.0036(10) 0.0087(10) 0.0054(9)
C43 0.0548(15) 0.0536(15) 0.0749(19) 0.0174(14) 0.0114(13) 0.0153(12)
N1 0.0334(9) 0.0288(8) 0.0324(9) -0.0058(7) -0.0053(7) 0.0063(7)
N2 0.0386(9) 0.0260(8) 0.0344(9) -0.0005(7) 0.0003(7) -0.0035(7)
N3 0.0330(9) 0.0239(8) 0.0318(9) -0.0062(7) -0.0023(7) 0.0075(6)
N4 0.0325(8) 0.0179(7) 0.0303(8) 0.0017(6) -0.0037(7) 0.0021(6)
O1 0.0333(7) 0.0256(7) 0.0342(8) -0.0013(6) -0.0104(6) 0.0030(6)
O2 0.0385(8) 0.0325(8) 0.0425(8) -0.0035(6) -0.0086(7) -0.0001(6)
O3 0.0381(8) 0.0220(7) 0.0292(7) -0.0027(6) -0.0077(6) 0.0019(5)
O4 0.0342(7) 0.0264(7) 0.0320(7) -0.0042(6) -0.0041(6) -0.0002(5)
F1 0.0699(9) 0.0399(7) 0.0593(9) 0.0160(6) 0.0043(7) 0.0157(6)
F2 0.0576(8) 0.0353(7) 0.0686(9) -0.0199(6) 0.0053(7) -0.0094(6)
F3 0.0694(9) 0.0382(7) 0.0632(9) 0.0186(6) 0.0136(7) 0.0291(6)
F4 0.0628(9) 0.0330(7) 0.0634(9) -0.0225(6) 0.0083(7) -0.0111(6)
B1 0.0442(14) 0.0251(11) 0.0405(13) -0.0007(10) -0.0023(11) 0.0022(10)
B2 0.0440(13) 0.0193(10) 0.0389(13) -0.0012(9) -0.0010(11) 0.0058(9)
C39A 0.038(4) 0.037(4) 0.028(4) 0.008(3) -0.005(3) -0.006(3)
C40A 0.083(7) 0.026(4) 0.046(5) 0.008(4) -0.025(5) -0.003(4)
C38A 0.050(5) 0.073(7) 0.040(5) 0.016(5) 0.003(4) -0.014(5)
C38B 0.067(2) 0.0330(16) 0.0303(16) 0.0079(12) 0.0049(14) -0.0022(14)
C39B 0.063(2) 0.0382(18) 0.0269(16) 0.0036(13) -0.0061(15) 0.0041(16)
C40B 0.049(2) 0.082(3) 0.0333(17) 0.0155(17) 0.0024(15) 0.0217(19)
C18B 0.058(2) 0.0490(19) 0.060(2) 0.0061(16) -0.0373(17) 0.0063(15)
C19B 0.069(3) 0.048(2) 0.090(3) -0.0103(19) -0.047(2) 0.0270(18)
C20B 0.056(2) 0.149(5) 0.045(2) 0.043(3) -0.0012(17) 0.002(2)
C19A 0.084(7) 0.050(6) 0.051(6) 0.018(5) -0.030(5) -0.004(5)
C20A 0.095(5) 0.095(5) 0.094(5) 0.0004(11) 0.0035(12) -0.0003(11)
C18A 0.103(10) 0.148(12) 0.139(11) 0.032(9) -0.033(8) 0.017(9)

loop_
_atom_type_symbol
_atom_type_description
_atom_type_scat_dispersion_real
_atom_type_scat_dispersion_imag
_atom_type_scat_source
C C 0.0033 0.0016 'International Tables Vol C Tables 4.2.6.8 and 6.1.1.4'
H H 0.0000 0.0000 'International Tables Vol C Tables 4.2.6.8 and 6.1.1.4'
C C 0.0033 0.0016 'International Tables Vol C Tables 4.2.6.8 and 6.1.1.4'
N N 0.0061 0.0033 'International Tables Vol C Tables 4.2.6.8 and 6.1.1.4'
O O 0.0106 0.0060 'International Tables Vol C Tables 4.2.6.8 and 6.1.1.4'
F F 0.0171 0.0103 'International Tables Vol C Tables 4.2.6.8 and 6.1.1.4'
B B 0.0013 0.0007 'International Tables Vol C Tables 4.2.6.8 and 6.1.1.4'

loop_
_geom_angle_atom_site_label_1
_geom_angle_atom_site_label_2
_geom_angle_atom_site_label_3
_geom_angle
_geom_angle_site_symmetry_1
N1 C1 C2 110.51(18) .
N1 C1 H1 124.7 .
C2 C1 H1 124.7 .
C3 C2 C1 106.97(19) .
C3 C2 H2 126.5 .
C1 C2 H2 126.5 .
C2 C3 C4 107.29(19) .
C2 C3 H3 126.4 .
C4 C3 H3 126.4 .
N1 C4 C5 120.69(17) .
N1 C4 C3 108.20(17) .
C5 C4 C3 131.11(18) .
C6 C5 C4 120.82(17) .
C6 C5 C10 120.00(16) .
C4 C5 C10 119.17(17) .
C5 C6 N2 120.47(17) .
C5 C6 C7 131.80(18) .
N2 C6 C7 107.68(17) .
C8 C7 C6 107.69(18) .
C8 C7 H7 126.2 .
C6 C7 H7 126.2 .
C7 C8 C9 106.79(19) .
C7 C8 H8 126.6 .
C9 C8 H8 126.6 .
N2 C9 C8 110.56(19) .
N2 C9 H9 124.7 .
C8 C9 H9 124.7 .
C16 C10 C11 119.57(17) .
C16 C10 C5 119.31(16) .
C11 C10 C5 121.11(16) .
O1 C11 C10 118.53(16) .
O1 C11 C12 122.81(16) .
C10 C11 C12 118.65(16) .
C14 C12 C11 119.94(17) .
C14 C12 C13 119.09(17) .
C11 C12 C13 120.96(17) .
O2 C13 C12 124.81(18) .
O2 C13 H13 117.6 .
C12 C13 H13 117.6 .
C15 C14 C12 122.20(17) .
C15 C14 H14 118.9 .
C12 C14 H14 118.9 .
C14 C15 C16 116.68(17) .
C14 C15 C17 121.54(18) .
C16 C15 C17 121.73(18) .
C10 C16 C15 122.90(18) .
C10 C16 H16 118.6 .
C15 C16 H16 118.6 .
C20B C17 C19B 113.1(3) .
C20B C17 C18A 145.9(7) .
C19B C17 C18A 51.6(8) .
C20B C17 C15 107.7(2) .
C19B C17 C15 111.0(2) .
C18A C17 C15 106.5(7) .
C20B C17 C18B 106.6(3) .
C19B C17 C18B 106.4(2) .
C18A C17 C18B 60.5(8) .
C15 C17 C18B 112.04(19) .
C20B C17 C20A 51.8(6) .
C19B C17 C20A 141.4(7) .
C18A C17 C20A 117.4(10) .
C15 C17 C20A 107.6(6) .
C18B C17 C20A 58.5(6) .
C20B C17 C19A 52.6(5) .
C19B C17 C19A 64.2(5) .
C18A C17 C19A 114.1(9) .
C15 C17 C19A 108.7(4) .
C18B C17 C19A 138.6(4) .
C20A C17 C19A 102.3(8) .
N3 C21 C22 110.19(18) .
N3 C21 H21 124.9 .
C22 C21 H21 124.9 .
C23 C22 C21 106.94(19) .
C23 C22 H22 126.5 .
C21 C22 H22 126.5 .
C22 C23 C24 107.36(19) .
C22 C23 H23 126.3 .
C24 C23 H23 126.3 .
N3 C24 C23 107.96(16) .
N3 C24 C25 120.59(17) .
C23 C24 C25 130.89(18) .
C26 C25 C24 120.81(16) .
C26 C25 C30 119.93(16) .
C24 C25 C30 119.25(16) .
C25 C26 N4 120.39(16) .
C25 C26 C27 131.61(17) .
N4 C26 C27 107.86(16) .
C28 C27 C26 107.46(17) .
C28 C27 H27 126.3 .
C26 C27 H27 126.3 .
C27 C28 C29 106.90(18) .
C27 C28 H28 126.6 .
C29 C28 H28 126.6 .
N4 C29 C28 110.83(17) .
N4 C29 H29 124.6 .
C28 C29 H29 124.6 .
C36 C30 C31 119.49(16) .
C36 C30 C25 119.59(16) .
C31 C30 C25 120.92(16) .
O3 C31 C30 118.51(16) .
O3 C31 C32 122.90(16) .
C30 C31 C32 118.59(16) .
C34 C32 C31 120.03(16) .
C34 C32 C33 119.43(16) .
C31 C32 C33 120.53(16) .
O4 C33 C32 124.14(17) .
O4 C33 H33 117.9 .
C32 C33 H33 117.9 .
C35 C34 C32 122.33(17) .
C35 C34 H34 118.8 .
C32 C34 H34 118.8 .
C34 C35 C36 116.39(17) .
C34 C35 C37 121.92(17) .
C36 C35 C37 121.64(17) .
C30 C36 C35 123.09(17) .
C30 C36 H36 118.5 .
C35 C36 H36 118.5 .
C38A C37 C40B 131.7(4) .
C38A C37 C39B 40.4(4) .
C40B C37 C39B 114.3(3) .
C38A C37 C35 118.3(4) .
C40B C37 C35 109.4(2) .
C39B C37 C35 111.98(18) .
C38A C37 C40A 115.0(6) .
C40B C37 C40A 43.8(4) .
C39B C37 C40A 133.0(3) .
C35 C37 C40A 114.8(3) .
C38A C37 C38B 64.2(5) .
C40B C37 C38B 109.3(2) .
C39B C37 C38B 104.3(2) .
C35 C37 C38B 107.29(19) .
C40A C37 C38B 66.3(4) .
C38A C37 C39A 104.1(5) .
C40B C37 C39A 52.6(3) .
C39B C37 C39A 67.8(3) .
C35 C37 C39A 106.5(3) .
C40A C37 C39A 94.0(4) .
C38B C37 C39A 145.7(3) .
C41 C41 C42 114.4(2) 3_666
C41 C41 H41A 108.7 3_666
C42 C41 H41A 108.7 .
C41 C41 H41B 108.7 3_666
C42 C41 H41B 108.7 .
H41A C41 H41B 107.6 .
C43 C42 C41 112.7(2) .
C43 C42 H42A 109.1 .
C41 C42 H42A 109.1 .
C43 C42 H42B 109.1 .
C41 C42 H42B 109.1 .
H42A C42 H42B 107.8 .
C42 C43 H43A 109.5 .
C42 C43 H43B 109.5 .
H43A C43 H43B 109.5 .
C42 C43 H43C 109.5 .
H43A C43 H43C 109.5 .
H43B C43 H43C 109.5 .
C1 N1 C4 107.03(17) .
C1 N1 B1 127.25(17) .
C4 N1 B1 125.67(16) .
C9 N2 C6 107.27(17) .
C9 N2 B1 126.98(17) .
C6 N2 B1 125.67(17) .
C21 N3 C24 107.54(17) .
C21 N3 B2 127.25(17) .
C24 N3 B2 125.20(16) .
C29 N4 C26 106.95(15) .
C29 N4 B2 127.26(16) .
C26 N4 B2 125.42(16) .
C11 O1 H1W 106.5(16) .
C31 O3 H3W 108.9(16) .
F1 B1 F2 109.67(18) .
F1 B1 N1 110.29(18) .
F2 B1 N1 109.96(18) .
F1 B1 N2 110.41(18) .
F2 B1 N2 110.19(18) .
N1 B1 N2 106.28(16) .
F3 B2 F4 109.58(17) .
F3 B2 N3 110.12(18) .
F4 B2 N3 110.66(18) .
F3 B2 N4 110.87(18) .
F4 B2 N4 109.06(17) .
N3 B2 N4 106.52(15) .
C37 C39A H39A 109.5 .
C37 C39A H39B 109.5 .
H39A C39A H39B 109.5 .
C37 C39A H39C 109.5 .
H39A C39A H39C 109.5 .
H39B C39A H39C 109.5 .
C37 C40A H40A 109.5 .
C37 C40A H40B 109.5 .
H40A C40A H40B 109.5 .
C37 C40A H40C 109.5 .
H40A C40A H40C 109.5 .
H40B C40A H40C 109.5 .
C37 C38A H38A 109.5 .
C37 C38A H38B 109.5 .
H38A C38A H38B 109.5 .
C37 C38A H38C 109.5 .
H38A C38A H38C 109.5 .
H38B C38A H38C 109.5 .
C37 C38B H38D 109.5 .
C37 C38B H38E 109.5 .
H38D C38B H38E 109.5 .
C37 C38B H38F 109.5 .
H38D C38B H38F 109.5 .
H38E C38B H38F 109.5 .
C37 C39B H39D 109.5 .
C37 C39B H39E 109.5 .
H39D C39B H39E 109.5 .
C37 C39B H39F 109.5 .
H39D C39B H39F 109.5 .
H39E C39B H39F 109.5 .
C37 C40B H40D 109.5 .
C37 C40B H40E 109.5 .
H40D C40B H40E 109.5 .
C37 C40B H40F 109.5 .
H40D C40B H40F 109.5 .
H40E C40B H40F 109.5 .
C17 C18B H18A 109.5 .
C17 C18B H18B 109.5 .
H18A C18B H18B 109.5 .
C17 C18B H18C 109.5 .
H18A C18B H18C 109.5 .
H18B C18B H18C 109.5 .
C17 C19B H19A 109.5 .
C17 C19B H19B 109.5 .
H19A C19B H19B 109.5 .
C17 C19B H19C 109.5 .
H19A C19B H19C 109.5 .
H19B C19B H19C 109.5 .
C17 C20B H20A 109.5 .
C17 C20B H20B 109.5 .
H20A C20B H20B 109.5 .
C17 C20B H20C 109.5 .
H20A C20B H20C 109.5 .
H20B C20B H20C 109.5 .
C17 C19A H19D 109.5 .
C17 C19A H19E 109.5 .
H19D C19A H19E 109.5 .
C17 C19A H19F 109.5 .
H19D C19A H19F 109.5 .
H19E C19A H19F 109.5 .
C17 C20A H20D 109.5 .
C17 C20A H20E 109.5 .
H20D C20A H20E 109.5 .
C17 C20A H20F 109.5 .
H20D C20A H20F 109.5 .
H20E C20A H20F 109.5 .
C17 C18A H18D 109.5 .
C17 C18A H18E 109.5 .
H18D C18A H18E 109.5 .
C17 C18A H18F 109.5 .
H18D C18A H18F 109.5 .
H18E C18A H18F 109.5 .

loop_
_geom_bond_atom_site_label_1
_geom_bond_atom_site_label_2
_geom_bond_distance
_geom_bond_site_symmetry_2
C1 N1 1.346(3) .
C1 C2 1.387(3) .
C1 H1 0.9500 .
C2 C3 1.379(3) .
C2 H2 0.9500 .
C3 C4 1.402(3) .
C3 H3 0.9500 .
C4 N1 1.391(2) .
C4 C5 1.399(3) .
C5 C6 1.390(3) .
C5 C10 1.492(3) .
C6 N2 1.396(2) .
C6 C7 1.416(3) .
C7 C8 1.366(3) .
C7 H7 0.9500 .
C8 C9 1.405(3) .
C8 H8 0.9500 .
C9 N2 1.339(3) .
C9 H9 0.9500 .
C10 C16 1.392(3) .
C10 C11 1.398(3) .
C11 O1 1.349(2) .
C11 C12 1.407(3) .
C12 C14 1.397(3) .
C12 C13 1.456(3) .
C13 O2 1.220(2) .
C13 H13 0.9500 .
C14 C15 1.388(3) .
C14 H14 0.9500 .
C15 C16 1.395(3) .
C15 C17 1.539(3) .
C16 H16 0.9500 .
C17 C20B 1.508(4) .
C17 C19B 1.511(4) .
C17 C18A 1.533(15) .
C17 C18B 1.546(4) .
C17 C20A 1.580(13) .
C17 C19A 1.635(10) .
C21 N3 1.345(3) .
C21 C22 1.389(3) .
C21 H21 0.9500 .
C22 C23 1.384(3) .
C22 H22 0.9500 .
C23 C24 1.401(3) .
C23 H23 0.9500 .
C24 N3 1.390(2) .
C24 C25 1.402(3) .
C25 C26 1.388(3) .
C25 C30 1.489(2) .
C26 N4 1.400(2) .
C26 C27 1.412(3) .
C27 C28 1.369(3) .
C27 H27 0.9500 .
C28 C29 1.399(3) .
C28 H28 0.9500 .
C29 N4 1.337(3) .
C29 H29 0.9500 .
C30 C36 1.391(3) .
C30 C31 1.395(2) .
C31 O3 1.349(2) .
C31 C32 1.408(2) .
C32 C34 1.395(3) .
C32 C33 1.457(3) .
C33 O4 1.224(2) .
C33 H33 0.9500 .
C34 C35 1.386(3) .
C34 H34 0.9500 .
C35 C36 1.397(3) .
C35 C37 1.536(3) .
C36 H36 0.9500 .
C37 C38A 1.388(9) .
C37 C40B 1.449(4) .
C37 C39B 1.517(4) .
C37 C40A 1.595(8) .
C37 C38B 1.604(4) .
C37 C39A 1.777(7) .
C41 C41 1.507(4) 3_666
C41 C42 1.520(3) .
C41 H41A 0.9900 .
C41 H41B 0.9900 .
C42 C43 1.514(3) .
C42 H42A 0.9900 .
C42 H42B 0.9900 .
C43 H43A 0.9800 .
C43 H43B 0.9800 .
C43 H43C 0.9800 .
N1 B1 1.544(3) .
N2 B1 1.548(3) .
N3 B2 1.539(3) .
N4 B2 1.544(3) .
O1 H1W 0.95(3) .
O3 H3W 0.91(3) .
F1 B1 1.384(3) .
F2 B1 1.386(3) .
F3 B2 1.377(3) .
F4 B2 1.391(3) .
C39A H39A 0.9800 .
C39A H39B 0.9800 .
C39A H39C 0.9800 .
C40A H40A 0.9800 .
C40A H40B 0.9800 .
C40A H40C 0.9800 .
C38A H38A 0.9800 .
C38A H38B 0.9800 .
C38A H38C 0.9800 .
C38B H38D 0.9800 .
C38B H38E 0.9800 .
C38B H38F 0.9800 .
C39B H39D 0.9800 .
C39B H39E 0.9800 .
C39B H39F 0.9800 .
C40B H40D 0.9800 .
C40B H40E 0.9800 .
C40B H40F 0.9800 .
C18B H18A 0.9800 .
C18B H18B 0.9800 .
C18B H18C 0.9800 .
C19B H19A 0.9800 .
C19B H19B 0.9800 .
C19B H19C 0.9800 .
C20B H20A 0.9800 .
C20B H20B 0.9800 .
C20B H20C 0.9800 .
C19A H19D 0.9800 .
C19A H19E 0.9800 .
C19A H19F 0.9800 .
C20A H20D 0.9800 .
C20A H20E 0.9800 .
C20A H20F 0.9800 .
C18A H18D 0.9800 .
C18A H18E 0.9800 .
C18A H18F 0.9800 .

loop_
_geom_torsion_atom_site_label_1
_geom_torsion_atom_site_label_2
_geom_torsion_atom_site_label_3
_geom_torsion_atom_site_label_4
_geom_torsion
_geom_torsion_site_symmetry_1
N1 C1 C2 C3 0.0(2) .
C1 C2 C3 C4 0.2(2) .
C2 C3 C4 N1 -0.3(2) .
C2 C3 C4 C5 179.53(19) .
N1 C4 C5 C6 0.6(3) .
C3 C4 C5 C6 -179.24(18) .
N1 C4 C5 C10 -177.99(16) .
C3 C4 C5 C10 2.2(3) .
C4 C5 C6 N2 0.6(3) .
C10 C5 C6 N2 179.16(16) .
C4 C5 C6 C7 177.84(19) .
C10 C5 C6 C7 -3.6(3) .
C5 C6 C7 C8 -177.2(2) .
N2 C6 C7 C8 0.3(2) .
C6 C7 C8 C9 -0.3(2) .
C7 C8 C9 N2 0.3(3) .
C6 C5 C10 C16 -74.6(2) .
C4 C5 C10 C16 104.0(2) .
C6 C5 C10 C11 106.3(2) .
C4 C5 C10 C11 -75.1(2) .
C16 C10 C11 O1 -178.67(17) .
C5 C10 C11 O1 0.4(3) .
C16 C10 C11 C12 2.4(3) .
C5 C10 C11 C12 -178.55(17) .
O1 C11 C12 C14 178.65(17) .
C10 C11 C12 C14 -2.4(3) .
O1 C11 C12 C13 -0.6(3) .
C10 C11 C12 C13 178.35(17) .
C14 C12 C13 O2 -178.17(19) .
C11 C12 C13 O2 1.0(3) .
C11 C12 C14 C15 0.6(3) .
C13 C12 C14 C15 179.79(18) .
C12 C14 C15 C16 1.3(3) .
C12 C14 C15 C17 -175.90(18) .
C11 C10 C16 C15 -0.4(3) .
C5 C10 C16 C15 -179.53(18) .
C14 C15 C16 C10 -1.4(3) .
C17 C15 C16 C10 175.82(18) .
C14 C15 C17 C20B 77.4(3) .
C16 C15 C17 C20B -99.7(3) .
C14 C15 C17 C19B -46.9(3) .
C16 C15 C17 C19B 136.0(3) .
C14 C15 C17 C18A -101.4(9) .
C16 C15 C17 C18A 81.5(9) .
C14 C15 C17 C18B -165.7(2) .
C16 C15 C17 C18B 17.2(3) .
C14 C15 C17 C20A 131.9(7) .
C16 C15 C17 C20A -45.2(7) .
C14 C15 C17 C19A 21.8(6) .
C16 C15 C17 C19A -155.3(6) .
N3 C21 C22 C23 0.1(2) .
C21 C22 C23 C24 0.5(2) .
C22 C23 C24 N3 -0.9(2) .
C22 C23 C24 C25 170.38(19) .
N3 C24 C25 C26 -0.5(3) .
C23 C24 C25 C26 -170.86(19) .
N3 C24 C25 C30 -179.70(16) .
C23 C24 C25 C30 10.0(3) .
C24 C25 C26 N4 -2.8(3) .
C30 C25 C26 N4 176.37(15) .
C24 C25 C26 C27 -177.84(18) .
C30 C25 C26 C27 1.3(3) .
C25 C26 C27 C28 175.29(19) .
N4 C26 C27 C28 -0.2(2) .
C26 C27 C28 C29 -0.1(2) .
C27 C28 C29 N4 0.5(2) .
C26 C25 C30 C36 -114.0(2) .
C24 C25 C30 C36 65.2(2) .
C26 C25 C30 C31 65.6(2) .
C24 C25 C30 C31 -115.2(2) .
C36 C30 C31 O3 -176.14(16) .
C25 C30 C31 O3 4.3(3) .
C36 C30 C31 C32 3.2(3) .
C25 C30 C31 C32 -176.35(16) .
O3 C31 C32 C34 177.53(17) .
C30 C31 C32 C34 -1.8(3) .
O3 C31 C32 C33 -3.6(3) .
C30 C31 C32 C33 177.11(17) .
C34 C32 C33 O4 -177.13(18) .
C31 C32 C33 O4 4.0(3) .
C31 C32 C34 C35 -0.5(3) .
C33 C32 C34 C35 -179.45(18) .
C32 C34 C35 C36 1.4(3) .
C32 C34 C35 C37 179.07(19) .
C31 C30 C36 C35 -2.5(3) .
C25 C30 C36 C35 177.11(18) .
C34 C35 C36 C30 0.1(3) .
C37 C35 C36 C30 -177.57(19) .
C34 C35 C37 C38A 120.7(5) .
C36 C35 C37 C38A -61.7(6) .
C34 C35 C37 C40B -67.3(3) .
C36 C35 C37 C40B 110.3(3) .
C34 C35 C37 C39B 165.0(2) .
C36 C35 C37 C39B -17.4(3) .
C34 C35 C37 C40A -20.2(5) .
C36 C35 C37 C40A 157.4(4) .
C34 C35 C37 C38B 51.2(3) .
C36 C35 C37 C38B -131.2(2) .
C34 C35 C37 C39A -122.7(3) .
C36 C35 C37 C39A 54.8(3) .
C41 C41 C42 C43 177.6(2) 3_666
C2 C1 N1 C4 -0.2(2) .
C2 C1 N1 B1 177.37(18) .
C5 C4 N1 C1 -179.56(17) .
C3 C4 N1 C1 0.3(2) .
C5 C4 N1 B1 2.8(3) .
C3 C4 N1 B1 -177.29(17) .
C8 C9 N2 C6 -0.1(2) .
C8 C9 N2 B1 -177.02(19) .
C5 C6 N2 C9 177.72(18) .
C7 C6 N2 C9 -0.1(2) .
C5 C6 N2 B1 -5.3(3) .
C7 C6 N2 B1 176.86(18) .
C22 C21 N3 C24 -0.6(2) .
C22 C21 N3 B2 178.76(18) .
C23 C24 N3 C21 0.9(2) .
C25 C24 N3 C21 -171.40(17) .
C23 C24 N3 B2 -178.49(17) .
C25 C24 N3 B2 9.2(3) .
C28 C29 N4 C26 -0.6(2) .
C28 C29 N4 B2 -173.81(18) .
C25 C26 N4 C29 -175.58(16) .
C27 C26 N4 C29 0.5(2) .
C25 C26 N4 B2 -2.3(3) .
C27 C26 N4 B2 173.87(17) .
C1 N1 B1 F1 57.0(3) .
C4 N1 B1 F1 -125.87(19) .
C1 N1 B1 F2 -64.0(3) .
C4 N1 B1 F2 113.1(2) .
C1 N1 B1 N2 176.71(17) .
C4 N1 B1 N2 -6.2(3) .
C9 N2 B1 F1 -56.6(3) .
C6 N2 B1 F1 127.0(2) .
C9 N2 B1 F2 64.7(3) .
C6 N2 B1 F2 -111.7(2) .
C9 N2 B1 N1 -176.20(19) .
C6 N2 B1 N1 7.4(3) .
C21 N3 B2 F3 48.2(3) .
C24 N3 B2 F3 -132.53(18) .
C21 N3 B2 F4 -73.1(2) .
C24 N3 B2 F4 106.2(2) .
C21 N3 B2 N4 168.47(18) .
C24 N3 B2 N4 -12.2(2) .
C29 N4 B2 F3 -59.4(3) .
C26 N4 B2 F3 128.61(19) .
C29 N4 B2 F4 61.3(2) .
C26 N4 B2 F4 -110.7(2) .
C29 N4 B2 N3 -179.22(17) .
C26 N4 B2 N3 8.8(2) .
